data_7720566
loop_
_publ_author_name
'de Vere-Tucker, Matthew'
'Squire, Imogen'
'Tritto, Michelangelo'
'Anandkar, Rohil'
'Syeda, Tayyibah'
'Uthayan, Divia'
'Aguila, Gabrielle'
'Silva de Moraes, Lygia'
'Bakewell, Clare'

_publ_section_title
;
 Amidines: a deeper look at the archetypal pro-ligand.
;
_journal_issue 12
_journal_name_full 'Dalton transactions (Cambridge, England : 2003)'
_journal_page_first 4977
_journal_page_last 4987
_journal_paper_doi 10.1039/d6dt00276e
_journal_volume 55
_journal_year 2026
_chemical_formula_moiety 'C28 H34 N2'
_chemical_formula_sum 'C28 H34 N2'
_chemical_formula_weight 398.57
_space_group_crystal_system monoclinic
_space_group_IT_number 14
_space_group_name_Hall '-P 2yn'
_space_group_name_H-M_alt 'P 1 21/n 1'
_atom_sites_solution_hydrogens geom
_atom_sites_solution_primary dual
_audit_creation_date 2025-12-10
_audit_creation_method
;
Olex2 1.5
(compiled 2025.07.13 svn.rb7424aed for OlexSys, GUI svn.r7314)
;
_audit_update_record
;
2026-01-30 deposited with the CCDC.	2026-03-03 downloaded from the CCDC.
;
_cell_angle_alpha 90
_cell_angle_beta 99.359(10)
_cell_angle_gamma 90
_cell_formula_units_Z 4
_cell_length_a 15.6824(15)
_cell_length_b 8.9748(8)
_cell_length_c 16.5729(16)
_cell_measurement_reflns_used 2577
_cell_measurement_temperature 150.00(10)
_cell_measurement_theta_max 28.7150
_cell_measurement_theta_min 3.3420
_cell_volume 2301.5(4)
_computing_cell_refinement 'CrysAlisPro 1.171.42.49 (Rigaku OD, 2022)'
_computing_data_collection 'CrysAlisPro 1.171.42.49 (Rigaku OD, 2022)'
_computing_data_reduction 'CrysAlisPro 1.171.42.49 (Rigaku OD, 2022)'
_computing_molecular_graphics 'Olex2 1.5 (Dolomanov et al., 2009)'
_computing_publication_material 'Olex2 1.5 (Dolomanov et al., 2009)'
_computing_structure_refinement 'SHELXL 2019/3 (Sheldrick, 2015)'
_computing_structure_solution 'SHELXT 2018/2 (Sheldrick, 2018)'
_diffrn_ambient_environment N~2~
_diffrn_ambient_temperature 150.00(10)
_diffrn_detector 'CCD plate'
_diffrn_detector_area_resol_mean 15.9832
_diffrn_detector_type Sapphire3
_diffrn_measured_fraction_theta_full 0.993
_diffrn_measured_fraction_theta_max 0.827
_diffrn_measurement_details
;
List of Runs (angles in degrees, time in seconds):

  # Type    Start    End  Width  t~exp~   \w     \q     \k     \f   Frames
#--------------------------------------------------------------------------
  1  \w    -36.00  38.00   1.00  687.50    --   15.02 -77.00 -90.00   74
  2  \w      1.00  78.00   1.00  687.50    --   15.02  57.00  30.00   77
  3  \w    -32.00   2.00   1.00  687.50    --  -15.49 -77.00 150.00   34
;
_diffrn_measurement_device 'four-circle diffractometer'
_diffrn_measurement_device_type 'Xcalibur, Sapphire3, Gemini'
_diffrn_measurement_method '\w scans'
_diffrn_orient_matrix_type 'CrysAlisPro convention (1999,Acta A55,543-557)'
_diffrn_orient_matrix_UB_11 0.0439433000
_diffrn_orient_matrix_UB_12 -0.0228839000
_diffrn_orient_matrix_UB_13 0.0072425000
_diffrn_orient_matrix_UB_21 0.0131564000
_diffrn_orient_matrix_UB_22 0.0750544000
_diffrn_orient_matrix_UB_23 0.0066878000
_diffrn_orient_matrix_UB_31 -0.0018723000
_diffrn_orient_matrix_UB_32 -0.0081076000
_diffrn_orient_matrix_UB_33 0.0422665000
_diffrn_radiation_monochromator graphite
_diffrn_radiation_probe x-ray
_diffrn_radiation_type 'Mo K\a'
_diffrn_radiation_wavelength 0.71073
_diffrn_reflns_av_R_equivalents 0.0473
_diffrn_reflns_av_unetI/netI 0.0995
_diffrn_reflns_Laue_measured_fraction_full 0.993
_diffrn_reflns_Laue_measured_fraction_max 0.827
_diffrn_reflns_limit_h_max 21
_diffrn_reflns_limit_h_min -21
_diffrn_reflns_limit_k_max 11
_diffrn_reflns_limit_k_min -12
_diffrn_reflns_limit_l_max 20
_diffrn_reflns_limit_l_min -22
_diffrn_reflns_number 9251
_diffrn_reflns_point_group_measured_fraction_full 0.993
_diffrn_reflns_point_group_measured_fraction_max 0.827
_diffrn_reflns_theta_full 25.242
_diffrn_reflns_theta_max 29.362
_diffrn_reflns_theta_min 3.371
_diffrn_source 'fine-focus sealed X-ray tube'
_diffrn_source_type 'Enhance (Mo) X-ray Source'
_exptl_absorpt_coefficient_mu 0.066
_exptl_absorpt_correction_T_max 1.00000
_exptl_absorpt_correction_T_min 0.77525
_exptl_absorpt_correction_type multi-scan
_exptl_absorpt_process_details
;
CrysAlisPro 1.171.42.49 (Rigaku Oxford Diffraction, 2022)
Empirical absorption correction using spherical harmonics,
implemented in SCALE3 ABSPACK scaling algorithm.
;
_exptl_crystal_colour 'clear colourless'
_exptl_crystal_colour_lustre clear
_exptl_crystal_colour_primary colourless
_exptl_crystal_density_diffrn 1.150
_exptl_crystal_description irregular
_exptl_crystal_F_000 864
_exptl_crystal_recrystallization_method 'Re-crystallisation from solvent: Ethanol'
_exptl_crystal_size_max 0.3
_exptl_crystal_size_mid 0.2
_exptl_crystal_size_min 0.1
_refine_diff_density_max 0.207
_refine_diff_density_min -0.224
_refine_diff_density_rms 0.043
_refine_ls_extinction_method none
_refine_ls_goodness_of_fit_ref 1.033
_refine_ls_hydrogen_treatment constr
_refine_ls_matrix_type full
_refine_ls_number_parameters 277
_refine_ls_number_reflns 5227
_refine_ls_number_restraints 0
_refine_ls_restrained_S_all 1.033
_refine_ls_R_factor_all 0.1195
_refine_ls_R_factor_gt 0.0670
_refine_ls_shift/su_max 0.000
_refine_ls_shift/su_mean 0.000
_refine_ls_structure_factor_coef Fsqd
_refine_ls_weighting_details 'w=1/[\s^2^(Fo^2^)+(0.0342P)^2^] where P=(Fo^2^+2Fc^2^)/3'
_refine_ls_weighting_scheme calc
_refine_ls_wR_factor_gt 0.1049
_refine_ls_wR_factor_ref 0.1226
_reflns_Friedel_coverage 0.000
_reflns_number_gt 3345
_reflns_number_total 5227
_reflns_threshold_expression 'I > 2\s(I)'
_cod_data_source_file d6dt00276e3.cif
_cod_data_source_block depAmpTolH_19
_cod_depositor_comments 'Adding full bibliography for 7720566--7720581.cif.'
_cod_database_code 7720566
_shelx_shelxl_version_number 2019/3
_chemical_oxdiff_formula C28H34Al1Cl2N2
_shelx_space_group_comment
;
The symmetry employed for this shelxl refinement is uniquely defined
by the following loop, which should always be used as a source of
symmetry information in preference to the above space-group names.
They are only intended as comments.
;
_shelx_estimated_absorpt_t_max 0.993
_shelx_estimated_absorpt_t_min 0.980
_olex2_refinement_description
;
1. Fixed Uiso
 At 1.2 times of:
  All C(H) groups, All C(H,H) groups, All N(H) groups
 At 1.5 times of:
  All C(H,H,H) groups
2. Others
 Sof(H2)=1-FVAR(1)
 Sof(H1)=FVAR(1)
3.a Secondary CH2 refined with riding coordinates:
 C15(H15A,H15B), C17(H17A,H17B), C25(H25A,H25B), C27(H27A,H27B)
3.b Aromatic/amide H refined with riding coordinates:
 N2(H2), N1(H1), C21(H21), C3(H3), C23(H23), C7(H7), C22(H22), C13(H13),
 C4(H4), C11(H11), C6(H6), C12(H12)
3.c Idealised Me refined as rotating group:
 C16(H16A,H16B,H16C), C18(H18A,H18B,H18C), C8(H8A,H8B,H8C), C26(H26A,H26B,
 H26C), C28(H28A,H28B,H28C)
;
_olex2_submission_special_instructions 'No special instructions were received'
_oxdiff_exptl_absorpt_empirical_details
;
Empirical correction (ABSPACK) includes:
- Absorption correction using spherical harmonics
- Frame scaling
;
_oxdiff_exptl_absorpt_empirical_full_max 1.942
_oxdiff_exptl_absorpt_empirical_full_min 0.373

loop_
_space_group_symop_operation_xyz
'x, y, z'
'-x+1/2, y+1/2, -z+1/2'
'-x, -y, -z'
'x-1/2, -y-1/2, z-1/2'

loop_
_atom_site_label
_atom_site_type_symbol
_atom_site_fract_x
_atom_site_fract_y
_atom_site_fract_z
_atom_site_U_iso_or_equiv
_atom_site_adp_type
_atom_site_occupancy
_atom_site_site_symmetry_order
_atom_site_calc_flag
_atom_site_refinement_flags_posn
_atom_site_refinement_flags_adp
_atom_site_refinement_flags_occupancy
_atom_site_disorder_assembly
_atom_site_disorder_group
N2 N 0.28083(9) 0.39174(17) 0.60597(9) 0.0221(4) Uani 1 1 d . . . . .
H2 H 0.304235 0.386025 0.657867 0.026 Uiso 0.56(2) 1 calc R U P A 2
N1 N 0.41745(9) 0.44237(17) 0.57790(9) 0.0223(4) Uani 1 1 d . . . . .
H1 H 0.449747 0.479379 0.544034 0.027 Uiso 0.44(2) 1 calc R U P A 1
C2 C 0.30071(11) 0.4671(2) 0.46642(10) 0.0196(4) Uani 1 1 d . . . . .
C1 C 0.33275(12) 0.4308(2) 0.55381(10) 0.0210(4) Uani 1 1 d . . . . .
C19 C 0.19094(11) 0.3581(2) 0.58641(10) 0.0202(4) Uani 1 1 d . . . . .
C20 C 0.16394(12) 0.2243(2) 0.54729(10) 0.0222(4) Uani 1 1 d . . . . .
C9 C 0.45728(11) 0.3960(2) 0.65761(11) 0.0210(4) Uani 1 1 d . . . . .
C10 C 0.49990(11) 0.2592(2) 0.66610(11) 0.0230(4) Uani 1 1 d . . . . .
C21 C 0.07556(12) 0.1943(2) 0.53273(10) 0.0265(5) Uani 1 1 d . . . . .
H21 H 0.055659 0.104235 0.505985 0.032 Uiso 1 1 calc R U . . .
C5 C 0.24970(12) 0.5416(2) 0.30045(11) 0.0243(5) Uani 1 1 d . . . . .
C3 C 0.35086(12) 0.4278(2) 0.40761(11) 0.0254(5) Uani 1 1 d . . . . .
H3 H 0.403253 0.374608 0.423626 0.031 Uiso 1 1 calc R U . . .
C24 C 0.13182(12) 0.4564(2) 0.61229(11) 0.0244(5) Uani 1 1 d . . . . .
C23 C 0.04424(12) 0.4214(2) 0.59598(11) 0.0291(5) Uani 1 1 d . . . . .
H23 H 0.003306 0.487860 0.612670 0.035 Uiso 1 1 calc R U . . .
C14 C 0.45647(11) 0.4893(2) 0.72542(11) 0.0250(5) Uani 1 1 d . . . . .
C7 C 0.22507(11) 0.5454(2) 0.44080(11) 0.0237(5) Uani 1 1 d . . . . .
H7 H 0.189843 0.573933 0.479709 0.028 Uiso 1 1 calc R U . . .
C22 C 0.01626(12) 0.2920(2) 0.55614(11) 0.0287(5) Uani 1 1 d . . . . .
H22 H -0.043729 0.269840 0.544712 0.034 Uiso 1 1 calc R U . . .
C15 C 0.50070(12) 0.1577(2) 0.59374(11) 0.0275(5) Uani 1 1 d . . . . .
H15A H 0.444462 0.165460 0.556919 0.033 Uiso 1 1 calc R U . . .
H15B H 0.507488 0.053424 0.613240 0.033 Uiso 1 1 calc R U . . .
C13 C 0.50031(12) 0.4415(2) 0.80111(11) 0.0309(5) Uani 1 1 d . . . . .
H13 H 0.499978 0.502810 0.847786 0.037 Uiso 1 1 calc R U . . .
C4 C 0.32559(12) 0.4649(2) 0.32663(11) 0.0273(5) Uani 1 1 d . . . . .
H4 H 0.361144 0.437081 0.287858 0.033 Uiso 1 1 calc R U . . .
C11 C 0.54301(12) 0.2179(2) 0.74254(11) 0.0291(5) Uani 1 1 d . . . . .
H11 H 0.572602 0.125189 0.748665 0.035 Uiso 1 1 calc R U . . .
C6 C 0.19999(12) 0.5827(2) 0.35930(11) 0.0290(5) Uani 1 1 d . . . . .
H6 H 0.148058 0.637158 0.343258 0.035 Uiso 1 1 calc R U . . .
C17 C 0.41458(13) 0.6403(2) 0.71782(12) 0.0314(5) Uani 1 1 d . . . . .
H17A H 0.393247 0.664068 0.769366 0.038 Uiso 1 1 calc R U . . .
H17B H 0.364129 0.637677 0.673348 0.038 Uiso 1 1 calc R U . . .
C25 C 0.22945(13) 0.1168(2) 0.52294(12) 0.0304(5) Uani 1 1 d . . . . .
H25A H 0.249719 0.156410 0.473631 0.037 Uiso 1 1 calc R U . . .
H25B H 0.279901 0.113768 0.567411 0.037 Uiso 1 1 calc R U . . .
C12 C 0.54386(13) 0.3084(3) 0.80988(12) 0.0323(5) Uani 1 1 d . . . . .
H12 H 0.574242 0.278949 0.861749 0.039 Uiso 1 1 calc R U . . .
C16 C 0.57300(13) 0.1944(2) 0.54556(12) 0.0372(5) Uani 1 1 d . . . . .
H16A H 0.574157 0.119480 0.502752 0.056 Uiso 1 1 calc R U . . .
H16B H 0.628537 0.194406 0.582537 0.056 Uiso 1 1 calc R U . . .
H16C H 0.562769 0.293035 0.520444 0.056 Uiso 1 1 calc R U . . .
C18 C 0.47572(14) 0.7617(2) 0.70001(13) 0.0393(6) Uani 1 1 d . . . . .
H18A H 0.495741 0.740260 0.648203 0.059 Uiso 1 1 calc R U . . .
H18B H 0.525434 0.765735 0.744236 0.059 Uiso 1 1 calc R U . . .
H18C H 0.445628 0.857755 0.696050 0.059 Uiso 1 1 calc R U . . .
C8 C 0.22301(13) 0.5804(3) 0.21122(11) 0.0372(6) Uani 1 1 d . . . . .
H8A H 0.259236 0.661856 0.196677 0.056 Uiso 1 1 calc R U . . .
H8B H 0.162309 0.611485 0.201521 0.056 Uiso 1 1 calc R U . . .
H8C H 0.230179 0.492871 0.177572 0.056 Uiso 1 1 calc R U . . .
C27 C 0.16184(13) 0.5981(2) 0.65647(13) 0.0366(6) Uani 1 1 d . . . . .
H27A H 0.113458 0.670306 0.649728 0.044 Uiso 1 1 calc R U . . .
H27B H 0.209047 0.641857 0.631103 0.044 Uiso 1 1 calc R U . . .
C26 C 0.19822(15) -0.0406(2) 0.50528(16) 0.0522(7) Uani 1 1 d . . . . .
H26A H 0.153924 -0.041552 0.456204 0.078 Uiso 1 1 calc R U . . .
H26B H 0.173568 -0.078947 0.551845 0.078 Uiso 1 1 calc R U . . .
H26C H 0.246864 -0.103581 0.496316 0.078 Uiso 1 1 calc R U . . .
C28 C 0.19392(15) 0.5749(3) 0.74740(13) 0.0520(7) Uani 1 1 d . . . . .
H28A H 0.238680 0.497705 0.754691 0.078 Uiso 1 1 calc R U . . .
H28B H 0.145606 0.543791 0.774280 0.078 Uiso 1 1 calc R U . . .
H28C H 0.218096 0.668426 0.771718 0.078 Uiso 1 1 calc R U . . .

loop_
_atom_site_aniso_label
_atom_site_aniso_U_11
_atom_site_aniso_U_22
_atom_site_aniso_U_33
_atom_site_aniso_U_23
_atom_site_aniso_U_13
_atom_site_aniso_U_12
N2 0.0198(8) 0.0280(9) 0.0176(8) -0.0012(7) 0.0009(7) -0.0022(8)
N1 0.0194(8) 0.0224(9) 0.0237(8) 0.0043(7) -0.0010(7) -0.0007(8)
C2 0.0183(9) 0.0170(9) 0.0229(10) -0.0005(8) 0.0013(8) -0.0023(8)
C1 0.0258(11) 0.0148(9) 0.0208(10) -0.0017(8) -0.0012(9) 0.0025(9)
C19 0.0192(10) 0.0269(11) 0.0142(9) 0.0035(8) 0.0018(8) -0.0025(9)
C20 0.0250(10) 0.0269(11) 0.0144(9) 0.0016(9) 0.0025(8) -0.0038(10)
C9 0.0150(9) 0.0230(10) 0.0247(10) 0.0022(9) 0.0027(8) -0.0024(9)
C10 0.0212(10) 0.0237(11) 0.0243(10) 0.0003(9) 0.0045(8) -0.0054(9)
C21 0.0284(11) 0.0307(11) 0.0192(10) 0.0005(9) 0.0008(9) -0.0116(10)
C5 0.0254(11) 0.0255(11) 0.0210(10) 0.0022(9) 0.0003(8) -0.0039(10)
C3 0.0206(10) 0.0287(11) 0.0268(10) 0.0006(10) 0.0033(9) 0.0025(9)
C24 0.0238(10) 0.0265(11) 0.0233(10) 0.0017(9) 0.0053(9) -0.0021(9)
C23 0.0239(11) 0.0338(12) 0.0308(11) 0.0043(10) 0.0079(9) 0.0028(10)
C14 0.0189(10) 0.0294(11) 0.0272(10) -0.0029(10) 0.0056(9) -0.0045(9)
C7 0.0216(10) 0.0275(11) 0.0224(10) 0.0010(9) 0.0047(9) 0.0019(9)
C22 0.0186(10) 0.0390(13) 0.0283(11) 0.0051(10) 0.0032(9) -0.0055(10)
C15 0.0290(11) 0.0213(10) 0.0305(11) -0.0013(9) -0.0003(9) -0.0016(9)
C13 0.0283(11) 0.0421(14) 0.0228(11) -0.0073(11) 0.0056(9) -0.0063(11)
C4 0.0277(11) 0.0329(12) 0.0230(10) 0.0000(10) 0.0092(9) 0.0035(10)
C11 0.0278(11) 0.0287(11) 0.0300(11) 0.0088(10) 0.0023(10) 0.0022(10)
C6 0.0228(10) 0.0328(12) 0.0310(11) 0.0076(10) 0.0031(9) 0.0070(10)
C17 0.0243(11) 0.0321(12) 0.0373(12) -0.0119(10) 0.0030(10) -0.0002(10)
C25 0.0318(12) 0.0293(12) 0.0314(11) -0.0069(10) 0.0087(10) -0.0050(10)
C12 0.0299(11) 0.0454(14) 0.0201(10) 0.0050(11) -0.0005(9) -0.0034(11)
C16 0.0434(13) 0.0359(13) 0.0332(11) -0.0088(11) 0.0091(10) -0.0035(11)
C18 0.0433(13) 0.0309(13) 0.0469(13) -0.0034(11) 0.0168(11) 0.0034(11)
C8 0.0382(13) 0.0473(14) 0.0263(11) 0.0082(11) 0.0056(10) 0.0027(12)
C27 0.0318(12) 0.0295(12) 0.0517(14) -0.0098(11) 0.0167(11) -0.0015(11)
C26 0.0507(15) 0.0287(13) 0.0800(18) -0.0113(13) 0.0194(14) -0.0027(12)
C28 0.0550(15) 0.0601(17) 0.0463(14) -0.0237(13) 0.0242(13) -0.0245(14)

loop_
_atom_type_symbol
_atom_type_description
_atom_type_scat_dispersion_real
_atom_type_scat_dispersion_imag
_atom_type_scat_source
C C 0.0033 0.0016 'International Tables Vol C Tables 4.2.6.8 and 6.1.1.4'
H H 0.0000 0.0000 'International Tables Vol C Tables 4.2.6.8 and 6.1.1.4'
N N 0.0061 0.0033 'International Tables Vol C Tables 4.2.6.8 and 6.1.1.4'

loop_
_geom_angle_atom_site_label_1
_geom_angle_atom_site_label_2
_geom_angle_atom_site_label_3
_geom_angle
_geom_angle_site_symmetry_1
_geom_angle_site_symmetry_3
_geom_angle_publ_flag
C1 N2 H2 116.7 . . ?
C1 N2 C19 126.59(15) . . ?
C19 N2 H2 116.7 . . ?
C1 N1 H1 119.3 . . ?
C1 N1 C9 121.41(14) . . ?
C9 N1 H1 119.3 . . ?
C3 C2 C1 119.02(16) . . ?
C7 C2 C1 123.07(14) . . ?
C7 C2 C3 117.82(16) . . ?
N2 C1 C2 123.04(16) . . ?
N1 C1 N2 120.97(16) . . ?
N1 C1 C2 115.98(14) . . ?
C20 C19 N2 120.07(16) . . ?
C24 C19 N2 118.49(17) . . ?
C24 C19 C20 121.28(17) . . ?
C19 C20 C25 120.31(17) . . ?
C21 C20 C19 117.64(17) . . ?
C21 C20 C25 122.05(18) . . ?
C10 C9 N1 118.69(16) . . ?
C10 C9 C14 120.76(18) . . ?
C14 C9 N1 120.50(17) . . ?
C9 C10 C15 121.19(17) . . ?
C11 C10 C9 118.85(17) . . ?
C11 C10 C15 119.96(18) . . ?
C20 C21 H21 119.1 . . ?
C22 C21 C20 121.73(19) . . ?
C22 C21 H21 119.1 . . ?
C4 C5 C6 117.59(17) . . ?
C4 C5 C8 120.62(15) . . ?
C6 C5 C8 121.78(17) . . ?
C2 C3 H3 119.5 . . ?
C4 C3 C2 120.98(17) . . ?
C4 C3 H3 119.5 . . ?
C19 C24 C27 120.85(17) . . ?
C23 C24 C19 118.73(18) . . ?
C23 C24 C27 120.42(17) . . ?
C24 C23 H23 119.6 . . ?
C22 C23 C24 120.87(18) . . ?
C22 C23 H23 119.6 . . ?
C9 C14 C17 122.14(18) . . ?
C13 C14 C9 117.96(18) . . ?
C13 C14 C17 119.82(17) . . ?
C2 C7 H7 119.5 . . ?
C2 C7 C6 120.99(15) . . ?
C6 C7 H7 119.5 . . ?
C21 C22 H22 120.1 . . ?
C23 C22 C21 119.73(18) . . ?
C23 C22 H22 120.1 . . ?
C10 C15 H15A 109.0 . . ?
C10 C15 H15B 109.0 . . ?
C10 C15 C16 112.87(16) . . ?
H15A C15 H15B 107.8 . . ?
C16 C15 H15A 109.0 . . ?
C16 C15 H15B 109.0 . . ?
C14 C13 H13 119.1 . . ?
C12 C13 C14 121.79(18) . . ?
C12 C13 H13 119.1 . . ?
C5 C4 H4 119.2 . . ?
C3 C4 C5 121.53(15) . . ?
C3 C4 H4 119.2 . . ?
C10 C11 H11 119.3 . . ?
C12 C11 C10 121.43(19) . . ?
C12 C11 H11 119.3 . . ?
C5 C6 H6 119.5 . . ?
C7 C6 C5 121.07(18) . . ?
C7 C6 H6 119.5 . . ?
C14 C17 H17A 109.1 . . ?
C14 C17 H17B 109.1 . . ?
C14 C17 C18 112.57(15) . . ?
H17A C17 H17B 107.8 . . ?
C18 C17 H17A 109.1 . . ?
C18 C17 H17B 109.1 . . ?
C20 C25 H25A 108.3 . . ?
C20 C25 H25B 108.3 . . ?
H25A C25 H25B 107.4 . . ?
C26 C25 C20 115.87(16) . . ?
C26 C25 H25A 108.3 . . ?
C26 C25 H25B 108.3 . . ?
C13 C12 C11 119.2(2) . . ?
C13 C12 H12 120.4 . . ?
C11 C12 H12 120.4 . . ?
C15 C16 H16A 109.5 . . ?
C15 C16 H16B 109.5 . . ?
C15 C16 H16C 109.5 . . ?
H16A C16 H16B 109.5 . . ?
H16A C16 H16C 109.5 . . ?
H16B C16 H16C 109.5 . . ?
C17 C18 H18A 109.5 . . ?
C17 C18 H18B 109.5 . . ?
C17 C18 H18C 109.5 . . ?
H18A C18 H18B 109.5 . . ?
H18A C18 H18C 109.5 . . ?
H18B C18 H18C 109.5 . . ?
C5 C8 H8A 109.5 . . ?
C5 C8 H8B 109.5 . . ?
C5 C8 H8C 109.5 . . ?
H8A C8 H8B 109.5 . . ?
H8A C8 H8C 109.5 . . ?
H8B C8 H8C 109.5 . . ?
C24 C27 H27A 109.0 . . ?
C24 C27 H27B 109.0 . . ?
C24 C27 C28 113.13(18) . . ?
H27A C27 H27B 107.8 . . ?
C28 C27 H27A 109.0 . . ?
C28 C27 H27B 109.0 . . ?
C25 C26 H26A 109.5 . . ?
C25 C26 H26B 109.5 . . ?
C25 C26 H26C 109.5 . . ?
H26A C26 H26B 109.5 . . ?
H26A C26 H26C 109.5 . . ?
H26B C26 H26C 109.5 . . ?
C27 C28 H28A 109.5 . . ?
C27 C28 H28B 109.5 . . ?
C27 C28 H28C 109.5 . . ?
H28A C28 H28B 109.5 . . ?
H28A C28 H28C 109.5 . . ?
H28B C28 H28C 109.5 . . ?

loop_
_geom_bond_atom_site_label_1
_geom_bond_atom_site_label_2
_geom_bond_distance
_geom_bond_site_symmetry_2
_geom_bond_publ_flag
N2 H2 0.8800 . ?
N2 C1 1.327(2) . ?
N2 C19 1.427(2) . ?
N1 H1 0.8800 . ?
N1 C1 1.327(2) . ?
N1 C9 1.428(2) . ?
C2 C1 1.490(2) . ?
C2 C3 1.394(2) . ?
C2 C7 1.385(2) . ?
C19 C20 1.397(3) . ?
C19 C24 1.397(2) . ?
C20 C21 1.394(2) . ?
C20 C25 1.511(3) . ?
C9 C10 1.394(3) . ?
C9 C14 1.403(2) . ?
C10 C15 1.508(2) . ?
C10 C11 1.386(2) . ?
C21 H21 0.9500 . ?
C21 C22 1.379(3) . ?
C5 C4 1.382(3) . ?
C5 C6 1.394(2) . ?
C5 C8 1.511(2) . ?
C3 H3 0.9500 . ?
C3 C4 1.377(2) . ?
C24 C23 1.392(3) . ?
C24 C27 1.504(3) . ?
C23 H23 0.9500 . ?
C23 C22 1.372(3) . ?
C14 C13 1.396(3) . ?
C14 C17 1.502(3) . ?
C7 H7 0.9500 . ?
C7 C6 1.385(2) . ?
C22 H22 0.9500 . ?
C15 H15A 0.9900 . ?
C15 H15B 0.9900 . ?
C15 C16 1.525(2) . ?
C13 H13 0.9500 . ?
C13 C12 1.372(3) . ?
C4 H4 0.9500 . ?
C11 H11 0.9500 . ?
C11 C12 1.379(3) . ?
C6 H6 0.9500 . ?
C17 H17A 0.9900 . ?
C17 H17B 0.9900 . ?
C17 C18 1.512(3) . ?
C25 H25A 0.9900 . ?
C25 H25B 0.9900 . ?
C25 C26 1.508(3) . ?
C12 H12 0.9500 . ?
C16 H16A 0.9800 . ?
C16 H16B 0.9800 . ?
C16 H16C 0.9800 . ?
C18 H18A 0.9800 . ?
C18 H18B 0.9800 . ?
C18 H18C 0.9800 . ?
C8 H8A 0.9800 . ?
C8 H8B 0.9800 . ?
C8 H8C 0.9800 . ?
C27 H27A 0.9900 . ?
C27 H27B 0.9900 . ?
C27 C28 1.523(3) . ?
C26 H26A 0.9800 . ?
C26 H26B 0.9800 . ?
C26 H26C 0.9800 . ?
C28 H28A 0.9800 . ?
C28 H28B 0.9800 . ?
C28 H28C 0.9800 . ?

loop_
_geom_torsion_atom_site_label_1
_geom_torsion_atom_site_label_2
_geom_torsion_atom_site_label_3
_geom_torsion_atom_site_label_4
_geom_torsion
_geom_torsion_site_symmetry_1
_geom_torsion_site_symmetry_2
_geom_torsion_site_symmetry_3
_geom_torsion_site_symmetry_4
_geom_torsion_publ_flag
N2 C19 C20 C21 177.36(15) . . . . ?
N2 C19 C20 C25 -2.0(2) . . . . ?
N2 C19 C24 C23 -177.68(16) . . . . ?
N2 C19 C24 C27 2.7(3) . . . . ?
N1 C9 C10 C15 -3.0(2) . . . . ?
N1 C9 C10 C11 176.20(15) . . . . ?
N1 C9 C14 C13 -176.71(15) . . . . ?
N1 C9 C14 C17 -0.1(2) . . . . ?
C2 C3 C4 C5 -0.3(3) . . . . ?
C2 C7 C6 C5 0.5(3) . . . . ?
C1 N2 C19 C20 73.1(2) . . . . ?
C1 N2 C19 C24 -111.3(2) . . . . ?
C1 N1 C9 C10 101.64(19) . . . . ?
C1 N1 C9 C14 -80.9(2) . . . . ?
C1 C2 C3 C4 -177.15(18) . . . . ?
C1 C2 C7 C6 176.89(18) . . . . ?
C19 N2 C1 N1 -171.98(16) . . . . ?
C19 N2 C1 C2 9.3(3) . . . . ?
C19 C20 C21 C22 -0.3(3) . . . . ?
C19 C20 C25 C26 162.10(18) . . . . ?
C19 C24 C23 C22 0.8(3) . . . . ?
C19 C24 C27 C28 -81.8(2) . . . . ?
C20 C19 C24 C23 -2.1(3) . . . . ?
C20 C19 C24 C27 178.26(17) . . . . ?
C20 C21 C22 C23 -1.0(3) . . . . ?
C9 N1 C1 N2 7.8(3) . . . . ?
C9 N1 C1 C2 -173.43(16) . . . . ?
C9 C10 C15 C16 85.7(2) . . . . ?
C9 C10 C11 C12 0.5(3) . . . . ?
C9 C14 C13 C12 0.6(3) . . . . ?
C9 C14 C17 C18 -88.6(2) . . . . ?
C10 C9 C14 C13 0.7(2) . . . . ?
C10 C9 C14 C17 177.24(15) . . . . ?
C10 C11 C12 C13 0.7(3) . . . . ?
C21 C20 C25 C26 -17.3(3) . . . . ?
C3 C2 C1 N2 -144.90(18) . . . . ?
C3 C2 C1 N1 36.3(2) . . . . ?
C3 C2 C7 C6 0.3(3) . . . . ?
C24 C19 C20 C21 1.9(3) . . . . ?
C24 C19 C20 C25 -177.49(16) . . . . ?
C24 C23 C22 C21 0.8(3) . . . . ?
C23 C24 C27 C28 98.6(2) . . . . ?
C14 C9 C10 C15 179.62(15) . . . . ?
C14 C9 C10 C11 -1.2(2) . . . . ?
C14 C13 C12 C11 -1.3(3) . . . . ?
C7 C2 C1 N2 38.5(3) . . . . ?
C7 C2 C1 N1 -140.22(18) . . . . ?
C7 C2 C3 C4 -0.4(3) . . . . ?
C15 C10 C11 C12 179.72(16) . . . . ?
C13 C14 C17 C18 87.9(2) . . . . ?
C4 C5 C6 C7 -1.2(3) . . . . ?
C11 C10 C15 C16 -93.5(2) . . . . ?
C6 C5 C4 C3 1.1(3) . . . . ?
C17 C14 C13 C12 -176.06(17) . . . . ?
C25 C20 C21 C22 179.08(16) . . . . ?
C8 C5 C4 C3 -179.66(19) . . . . ?
C8 C5 C6 C7 179.56(19) . . . . ?
C27 C24 C23 C22 -179.64(18) . . . . ?
